data_1563756
loop_
_publ_author_name
'Singh, Sandhya'
'Brooker, Sally'

_publ_section_title
;
 Correlations between ligand field \DO, spin crossover T1/2 and redox
 potential Epa in a family of five dinuclear helicates
;
_journal_name_full 'Chemical Science'
_journal_paper_doi 10.1039/D1SC01458G
_journal_year 2021
_chemical_formula_moiety 'C72 H84 N30 Ni2, 2(B F4), C2 H3 N'
_chemical_formula_sum 'C74 H87 B2 F8 N31 Ni2'
_chemical_formula_weight 1701.78
_chemical_name_common 'dinickel(II) helicate of ditopic 2-imidazole-triazole ligand'
_chemical_name_systematic 'nickel(II) helicate of 1,3-bis(5-(1H-imidazol-2-yl)-4-isobutyl-4H-1,2,4-triazol-3-yl)benzene'
_space_group_crystal_system monoclinic
_space_group_IT_number 14
_space_group_name_Hall '-P 2yn'
_space_group_name_H-M_alt 'P 1 21/n 1'
_atom_sites_solution_hydrogens geom
_atom_sites_solution_primary direct
_audit_creation_date 2020-08-05
_audit_creation_method
;
Olex2 1.2
(compiled 2017.08.10 svn.r3458 for OlexSys, GUI svn.r5381)
;
_audit_update_record
;
2021-02-05 deposited with the CCDC.	2021-06-28 downloaded from the CCDC.
;
_cell_angle_alpha 90
_cell_angle_beta 96.353(3)
_cell_angle_gamma 90
_cell_formula_units_Z 4
_cell_length_a 14.3289(4)
_cell_length_b 22.2707(6)
_cell_length_c 35.2655(11)
_cell_measurement_reflns_used 13232
_cell_measurement_temperature 100.01(10)
_cell_measurement_theta_max 75.3240
_cell_measurement_theta_min 3.6180
_cell_volume 11184.6(6)
_computing_cell_refinement 'CrysAlisPro 1.171.39.46e (Rigaku OD, 2018)'
_computing_data_collection 'CrysAlisPro 1.171.39.46e (Rigaku OD, 2018)'
_computing_data_reduction 'CrysAlisPro 1.171.39.46e (Rigaku OD, 2018)'
_computing_molecular_graphics 'Olex2 (Dolomanov et al., 2009)'
_computing_publication_material 'Olex2 (Dolomanov et al., 2009)'
_computing_structure_refinement 'ShelXL (Sheldrick, 2015)'
_computing_structure_solution 'SIR2004 (Burla et al., 2007)'
_diffrn_ambient_environment N~2~
_diffrn_ambient_temperature 100.01(10)
_diffrn_detector 'CCD plate'
_diffrn_detector_area_resol_mean 5.1725
_diffrn_detector_type Atlas
_diffrn_measured_fraction_theta_full 0.999
_diffrn_measured_fraction_theta_max 0.978
_diffrn_measurement_details
;
List of Runs (angles in degrees, time in seconds):

  # Type    Start    End  Width  t~exp~   \w     \q     \k     \f   Frames
#--------------------------------------------------------------------------
  1  \w   -100.00 -64.00   1.00    2.50    --  -41.54 -57.00 150.00   36
  2  \w   -114.00 -21.00   1.00    2.50    --  -41.54 -57.00-120.00   93
  3  \w   -129.00 -41.00   1.00    2.50    --  -41.54 178.00 -30.00   88
  4  \w    107.00 172.00   1.00    7.50    --  112.00 125.00 -30.00   65
  5  \w    150.00 177.00   1.00    7.50    --  112.00  61.00 -60.00   27
  6  \w     93.00 164.00   1.00    7.50    --  112.00  45.00  30.00   71
  7  \w     59.00 110.00   1.00    7.50    --  112.00 -95.00 -90.00   51
  8  \w     80.00 105.00   1.00    7.50    --  112.00 -95.00   0.00   25
  9  \w     31.00  58.00   1.00    7.50    --  112.00 -95.00   0.00   27
 10  \w     83.00 122.00   1.00    7.50    --  112.00  61.00 -60.00   39
 11  \w     61.00 139.00   1.00    7.50    --  112.00 -61.00 -90.00   78
 12  \w     85.00 112.00   1.00    7.50    --  112.00  61.00-120.00   27
 13  \w    138.00 166.00   1.00    7.50    --  112.00  61.00-120.00   28
 14  \w     41.00 100.00   1.00    7.50    --  112.00-125.00 120.00   59
 15  \w     73.00 178.00   1.00    7.50    --  112.00  15.00 -30.00  105
;
_diffrn_measurement_device 'four-circle diffractometer'
_diffrn_measurement_device_type 'SuperNova, Dual, Cu at home/near, Atlas'
_diffrn_measurement_method '\w scans'
_diffrn_orient_matrix_type 'CrysAlisPro convention (1999,Acta A55,543-557)'
_diffrn_orient_matrix_UB_11 -0.0621793000
_diffrn_orient_matrix_UB_12 0.0438042000
_diffrn_orient_matrix_UB_13 -0.0254246000
_diffrn_orient_matrix_UB_21 -0.0266732000
_diffrn_orient_matrix_UB_22 -0.0510819000
_diffrn_orient_matrix_UB_23 -0.0286548000
_diffrn_orient_matrix_UB_31 -0.0843617000
_diffrn_orient_matrix_UB_32 -0.0160697000
_diffrn_orient_matrix_UB_33 0.0215696000
_diffrn_radiation_monochromator mirror
_diffrn_radiation_probe x-ray
_diffrn_radiation_type CuK\a
_diffrn_radiation_wavelength 1.54184
_diffrn_reflns_av_R_equivalents 0.0558
_diffrn_reflns_av_unetI/netI 0.0671
_diffrn_reflns_Laue_measured_fraction_full 0.999
_diffrn_reflns_Laue_measured_fraction_max 0.978
_diffrn_reflns_limit_h_max 16
_diffrn_reflns_limit_h_min -18
_diffrn_reflns_limit_k_max 24
_diffrn_reflns_limit_k_min -27
_diffrn_reflns_limit_l_max 43
_diffrn_reflns_limit_l_min -44
_diffrn_reflns_number 54658
_diffrn_reflns_point_group_measured_fraction_full 0.999
_diffrn_reflns_point_group_measured_fraction_max 0.978
_diffrn_reflns_theta_full 67.684
_diffrn_reflns_theta_max 76.665
_diffrn_reflns_theta_min 3.684
_diffrn_source 'micro-focus sealed X-ray tube'
_diffrn_source_type 'SuperNova (Cu) X-ray Source'
_exptl_absorpt_coefficient_mu 0.918
_exptl_absorpt_correction_T_max 1.00000
_exptl_absorpt_correction_T_min 0.65548
_exptl_absorpt_correction_type multi-scan
_exptl_absorpt_process_details
;
CrysAlisPro 1.171.39.46e (Rigaku Oxford Diffraction, 2018)
Empirical absorption correction using spherical harmonics,
 implemented in SCALE3 ABSPACK scaling algorithm.
;
_exptl_crystal_colour 'clear light violet'
_exptl_crystal_colour_lustre clear
_exptl_crystal_colour_modifier light
_exptl_crystal_colour_primary violet
_exptl_crystal_density_diffrn 1.011
_exptl_crystal_description plate
_exptl_crystal_F_000 3544
_exptl_crystal_preparation 'ligand field strength, UV-Visible spectra'
_exptl_crystal_recrystallization_method 'Re-crystallisation from solvent: MeCN by diethylether ether vapour diffusion'
_exptl_crystal_size_max 0.04
_exptl_crystal_size_mid 0.02
_exptl_crystal_size_min 0.005
_refine_diff_density_max 1.498
_refine_diff_density_min -1.066
_refine_diff_density_rms 0.104
_refine_ls_extinction_method none
_refine_ls_goodness_of_fit_ref 1.048
_refine_ls_hydrogen_treatment constr
_refine_ls_matrix_type full
_refine_ls_number_parameters 1096
_refine_ls_number_reflns 23003
_refine_ls_number_restraints 9
_refine_ls_restrained_S_all 1.048
_refine_ls_R_factor_all 0.1472
_refine_ls_R_factor_gt 0.1241
_refine_ls_shift/su_max 0.001
_refine_ls_shift/su_mean 0.000
_refine_ls_structure_factor_coef Fsqd
_refine_ls_weighting_details 'w=1/[\s^2^(Fo^2^)+(0.1487P)^2^+47.8572P] where P=(Fo^2^+2Fc^2^)/3'
_refine_ls_weighting_scheme calc
_refine_ls_wR_factor_gt 0.3255
_refine_ls_wR_factor_ref 0.3406
_reflns_Friedel_coverage 0.000
_reflns_number_gt 16314
_reflns_number_total 23003
_reflns_threshold_expression 'I > 2\s(I)'
_cod_data_source_file d1sc01458g2.cif
_cod_data_source_block ss549-3-nh
_cod_database_code 1563756
_shelx_shelxl_version_number 2016/6
_chemical_oxdiff_formula NiCHNBF
_chemical_oxdiff_usercomment M155
_shelx_space_group_comment
;
The symmetry employed for this shelxl refinement is uniquely defined
by the following loop, which should always be used as a source of
symmetry information in preference to the above space-group names.
They are only intended as comments.
;
_shelx_estimated_absorpt_t_max 0.995
_shelx_estimated_absorpt_t_min 0.964
_reflns_odcompleteness_completeness 99.86
_reflns_odcompleteness_iscentric 1
_reflns_odcompleteness_theta 66.49
_olex2_refinement_description
;
1. Fixed Uiso
 At 1.2 times of:
  All C(H) groups, All C(H,H) groups, All C(H,H,H,H) groups, All N(H) groups
 At 1.5 times of:
  All C(H,H,H) groups
2. Rigid body (RIGU) restrains
 C69, C70, C71
 with sigma for 1-2 distances of 0.004 and sigma for 1-3 distances of 0.004
3. Others
 Fixed Sof: H65a(0.7) H65b(0.7) H65c(0.3) H65d(0.3) C66(0.7) H66(0.7) C67(0.7)
 H67a(0.7) H67b(0.7) H67c(0.7) C68(0.7) H68a(0.7) H68b(0.7) H68c(0.7) C69(0.3)
 H69(0.3) C70(0.3) H70a(0.3) H70b(0.3) H70c(0.3) C71(0.3) H71a(0.3) H71b(0.3)
 H71c(0.3)
4.a Ternary CH refined with riding coordinates:
 C6(H6), C18(H18), C30(H30a), C42(H42), C54(H54), C66(H66), C69(H69)
4.b Secondary CH2 refined with riding coordinates:
 C5(H5a,H5b), C17(H17a,H17b), C29(H29a,H29b), C41(H41a,H41b), C53(H53a,H53b),
 C65(H65a,H65b), C65(H65c,H65d)
4.c Aromatic/amide H refined with riding coordinates:
 N2(H2), N10(H10), N12(H12), N20(H20), N22(H22), N30(H30), C1(H1), C2(H2a),
 C11(H11), C12(H12a), C13(H13), C15(H15), C23(H23), C24(H24), C25(H25),
 C26(H26), C35(H35), C36(H36), C37(H37), C39(H39), C47(H47), C48(H48), C49(H49),
  C50(H50), C59(H59), C60(H60), C61(H61), C63(H63), C74(H74), C75(H75)
4.d Idealised Me refined as rotating group:
 C7(H7a,H7b,H7c), C8(H8a,H8b,H8c), C19(H19a,H19b,H19c), C20(H20a,H20b,H20c),
 C31(H31a,H31b,H31c), C32(H32a,H32b,H32c), C43(H43a,H43b,H43c), C44(H44a,H44b,
 H44c), C55(H55a,H55b,H55c), C56(H56a,H56b,H56c), C67(H67a,H67b,H67c), C68(H68a,
 H68b,H68c), C70(H70a,H70b,H70c), C71(H71a,H71b,H71c), C102(H10a,H10b,H10c)
;
_platon_squeeze_void_probe_radius 1.20
_olex2_submission_special_instructions 'No special instructions were received'
_oxdiff_exptl_absorpt_empirical_details
;
Empirical correction (ABSPACK) includes:
- Absorption correction using spherical harmonics
- Frame scaling
;
_oxdiff_exptl_absorpt_empirical_full_max 2.309
_oxdiff_exptl_absorpt_empirical_full_min 0.531

loop_
_space_group_symop_operation_xyz
'x, y, z'
'-x+1/2, y+1/2, -z+1/2'
'-x, -y, -z'
'x-1/2, -y-1/2, z-1/2'

loop_
_atom_site_label
_atom_site_type_symbol
_atom_site_fract_x
_atom_site_fract_y
_atom_site_fract_z
_atom_site_U_iso_or_equiv
_atom_site_adp_type
_atom_site_occupancy
_atom_site_site_symmetry_order
_atom_site_calc_flag
_atom_site_refinement_flags_posn
_atom_site_refinement_flags_adp
_atom_site_refinement_flags_occupancy
_atom_site_disorder_assembly
_atom_site_disorder_group
Ni1 Ni 0.23295(7) 0.58368(4) 0.30262(3) 0.0359(2) Uani 1 1 d . . . . .
Ni2 Ni 0.26983(6) 0.90380(4) 0.51506(3) 0.0340(2) Uani 1 1 d . . . . .
N1 N 0.2668(3) 0.4944(2) 0.31771(14) 0.0391(10) Uani 1 1 d . . . . .
N2 N 0.2848(3) 0.4275(2) 0.36358(15) 0.0408(11) Uani 1 1 d . . . . .
H2 H 0.282856 0.410516 0.385387 0.049 Uiso 1 1 calc R . . . .
N3 N 0.1708(3) 0.57400(19) 0.35385(14) 0.0354(9) Uani 1 1 d . . . . .
N4 N 0.1267(3) 0.61103(19) 0.37678(13) 0.0337(9) Uani 1 1 d . . . . .
N5 N 0.1790(3) 0.5304(2) 0.40965(14) 0.0366(10) Uani 1 1 d . . . . .
N6 N 0.1792(3) 0.77394(19) 0.49843(15) 0.0369(10) Uani 1 1 d . . . . .
N7 N 0.1782(3) 0.83211(19) 0.51065(14) 0.0350(10) Uani 1 1 d . . . . .
N8 N 0.0349(3) 0.79688(19) 0.50899(14) 0.0346(9) Uani 1 1 d . . . . .
N9 N 0.1474(3) 0.9444(2) 0.52965(14) 0.0356(10) Uani 1 1 d . . . . .
N10 N 0.0009(4) 0.9351(2) 0.54010(15) 0.0423(11) Uani 1 1 d . . . . .
H10 H -0.053701 0.919712 0.541438 0.051 Uiso 1 1 calc R . . . .
N11 N 0.1046(4) 0.5696(2) 0.26973(14) 0.0424(11) Uani 1 1 d . . . . .
N12 N -0.0368(4) 0.6059(3) 0.25038(15) 0.0483(12) Uani 1 1 d . . . . .
H12 H -0.082832 0.630676 0.246125 0.058 Uiso 1 1 calc R . . . .
N13 N 0.1833(3) 0.6710(2) 0.29527(14) 0.0382(10) Uani 1 1 d . . . . .
N14 N 0.2119(3) 0.7263(2) 0.30794(14) 0.0391(10) Uani 1 1 d . . . . .
N15 N 0.0606(3) 0.7303(2) 0.28609(14) 0.0390(10) Uani 1 1 d . . . . .
N16 N 0.1959(3) 0.8927(2) 0.42656(14) 0.0385(10) Uani 1 1 d . . . . .
N17 N 0.2412(3) 0.9222(2) 0.45763(14) 0.0375(10) Uani 1 1 d . . . . .
N18 N 0.2782(3) 0.9690(2) 0.40660(13) 0.0357(10) Uani 1 1 d . . . . .
N19 N 0.3418(3) 0.9841(2) 0.51032(13) 0.0335(9) Uani 1 1 d . . . . .
N20 N 0.3843(3) 1.0571(2) 0.47370(15) 0.0397(10) Uani 1 1 d . . . . .
H20 H 0.391175 1.078044 0.453720 0.048 Uiso 1 1 calc R . . . .
N21 N 0.3260(4) 0.5956(2) 0.26041(14) 0.0417(11) Uani 1 1 d . . . . .
N22 N 0.4654(3) 0.6263(2) 0.24760(15) 0.0442(11) Uani 1 1 d . . . . .
H22 H 0.521594 0.640363 0.251000 0.053 Uiso 1 1 calc R . . . .
N23 N 0.3549(3) 0.6122(2) 0.33533(13) 0.0366(10) Uani 1 1 d . . . . .
N24 N 0.3780(3) 0.6261(2) 0.37312(14) 0.0384(10) Uani 1 1 d . . . . .
N25 N 0.4915(3) 0.6554(2) 0.33910(14) 0.0385(10) Uani 1 1 d . . . . .
N26 N 0.4175(3) 0.8185(2) 0.47827(13) 0.0339(9) Uani 1 1 d . . . . .
N27 N 0.3813(3) 0.8461(2) 0.50851(13) 0.0342(9) Uani 1 1 d . . . . .
N28 N 0.4618(3) 0.76794(19) 0.53133(13) 0.0337(9) Uani 1 1 d . . . . .
N29 N 0.3122(3) 0.8808(2) 0.57155(13) 0.0353(9) Uani 1 1 d . . . . .
N30 N 0.3927(3) 0.8179(2) 0.61128(13) 0.0361(10) Uani 1 1 d . . . . .
H30 H 0.431769 0.790495 0.619855 0.043 Uiso 1 1 calc R . . . .
C1 C 0.3126(4) 0.4459(3) 0.30479(19) 0.0424(13) Uani 1 1 d . . . . .
H1 H 0.332776 0.442687 0.280699 0.051 Uiso 1 1 calc R . . . .
C2 C 0.3242(4) 0.4032(3) 0.33233(19) 0.0442(13) Uani 1 1 d . . . . .
H2A H 0.352303 0.365734 0.330796 0.053 Uiso 1 1 calc R . . . .
C3 C 0.2509(4) 0.4817(2) 0.35343(17) 0.0373(12) Uani 1 1 d . . . . .
C4 C 0.2019(4) 0.5262(2) 0.37323(16) 0.0344(11) Uani 1 1 d . . . . .
C5 C 0.2110(4) 0.4929(3) 0.44267(17) 0.0395(12) Uani 1 1 d . . . . .
H5A H 0.222549 0.452520 0.433929 0.047 Uiso 1 1 calc R . . . .
H5B H 0.161533 0.490582 0.459289 0.047 Uiso 1 1 calc R . . . .
C6 C 0.2989(7) 0.5161(4) 0.4652(3) 0.082(3) Uani 1 1 d . . . . .
H6 H 0.282689 0.556695 0.473018 0.099 Uiso 1 1 calc R . . . .
C7 C 0.3148(9) 0.4803(5) 0.5024(3) 0.114(5) Uani 1 1 d . . . . .
H7A H 0.255548 0.473204 0.511952 0.171 Uiso 1 1 calc GR . . . .
H7B H 0.354956 0.502597 0.520903 0.171 Uiso 1 1 calc GR . . . .
H7C H 0.343721 0.442537 0.497661 0.171 Uiso 1 1 calc GR . . . .
C8 C 0.3787(7) 0.5231(5) 0.4485(3) 0.091(3) Uani 1 1 d . . . . .
H8A H 0.415794 0.487204 0.451945 0.137 Uiso 1 1 calc GR . . . .
H8B H 0.413828 0.556365 0.460097 0.137 Uiso 1 1 calc GR . . . .
H8C H 0.363365 0.530721 0.421792 0.137 Uiso 1 1 calc GR . . . .
C9 C 0.1317(3) 0.5845(2) 0.41005(16) 0.0329(11) Uani 1 1 d . . . . .
C10 C 0.0895(3) 0.6088(2) 0.44375(17) 0.0347(11) Uani 1 1 d . . . . .
C11 C 0.0295(4) 0.5738(3) 0.4634(2) 0.0452(14) Uani 1 1 d . . . . .
H11 H 0.016641 0.534259 0.456075 0.054 Uiso 1 1 calc R . . . .
C12 C -0.0102(5) 0.5981(3) 0.4938(2) 0.0512(16) Uani 1 1 d . . . . .
H12A H -0.051428 0.575016 0.506280 0.061 Uiso 1 1 calc R . . . .
C13 C 0.0100(4) 0.6562(2) 0.5059(2) 0.0426(13) Uani 1 1 d . . . . .
H13 H -0.015211 0.671298 0.527177 0.051 Uiso 1 1 calc R . . . .
C14 C 0.0684(3) 0.6920(2) 0.48615(17) 0.0338(11) Uani 1 1 d . . . . .
C15 C 0.1095(3) 0.6670(2) 0.45487(16) 0.0326(10) Uani 1 1 d . . . . .
H15 H 0.149969 0.689956 0.441925 0.039 Uiso 1 1 calc R . . . .
C16 C 0.0950(4) 0.7533(2) 0.49769(17) 0.0357(11) Uani 1 1 d . . . . .
C17 C -0.0682(3) 0.7972(2) 0.50759(18) 0.0364(12) Uani 1 1 d . . . . .
H17A H -0.085954 0.812778 0.531465 0.044 Uiso 1 1 calc R . . . .
H17B H -0.091556 0.756450 0.504573 0.044 Uiso 1 1 calc R . . . .
C18 C -0.1131(4) 0.8357(3) 0.47464(19) 0.0430(13) Uani 1 1 d . . . . .
H18 H -0.087785 0.876511 0.478056 0.052 Uiso 1 1 calc R . . . .
C19 C -0.2183(5) 0.8387(4) 0.4775(3) 0.066(2) Uani 1 1 d . . . . .
H19A H -0.245186 0.799407 0.473343 0.099 Uiso 1 1 calc GR . . . .
H19B H -0.247185 0.865866 0.458624 0.099 Uiso 1 1 calc GR . . . .
H19C H -0.228961 0.852559 0.502471 0.099 Uiso 1 1 calc GR . . . .
C20 C -0.0889(8) 0.8126(5) 0.4367(2) 0.086(3) Uani 1 1 d . . . . .
H20A H -0.023399 0.819242 0.434739 0.128 Uiso 1 1 calc GR . . . .
H20B H -0.125766 0.833363 0.416433 0.128 Uiso 1 1 calc GR . . . .
H20C H -0.102067 0.770339 0.434831 0.128 Uiso 1 1 calc GR . . . .
C21 C 0.0918(4) 0.8460(2) 0.51667(16) 0.0330(10) Uani 1 1 d . . . . .
C22 C 0.0753(4) 0.9074(2) 0.52854(16) 0.0376(12) Uani 1 1 d . . . . .
C23 C 0.0283(4) 0.9934(3) 0.54955(19) 0.0468(14) Uani 1 1 d . . . . .
H23 H -0.008669 1.023227 0.558719 0.056 Uiso 1 1 calc R . . . .
C24 C 0.1183(4) 0.9985(2) 0.54294(18) 0.0443(14) Uani 1 1 d . . . . .
H24 H 0.154946 1.032947 0.546700 0.053 Uiso 1 1 calc R . . . .
C25 C 0.0502(5) 0.5235(3) 0.25356(19) 0.0503(15) Uani 1 1 d . . . . .
H25 H 0.069802 0.484053 0.251002 0.060 Uiso 1 1 calc R . . . .
C26 C -0.0372(5) 0.5451(3) 0.2419(2) 0.0567(17) Uani 1 1 d . . . . .
H26 H -0.087783 0.523145 0.230382 0.068 Uiso 1 1 calc R . . . .
C27 C 0.0519(4) 0.6185(3) 0.26689(16) 0.0377(12) Uani 1 1 d . . . . .
C28 C 0.0939(4) 0.6737(2) 0.28204(15) 0.0348(11) Uani 1 1 d . . . . .
C29 C -0.0371(4) 0.7486(3) 0.28412(19) 0.0443(13) Uani 1 1 d . . . . .
H29A H -0.071369 0.733509 0.260796 0.053 Uiso 1 1 calc R . . . .
H29B H -0.041237 0.792046 0.283875 0.053 Uiso 1 1 calc R . . . .
C30 C -0.0814(5) 0.7231(4) 0.3195(3) 0.069(2) Uani 1 1 d . . . . .
H30A H -0.084910 0.679250 0.317823 0.082 Uiso 1 1 calc R . . . .
C31 C -0.1805(6) 0.7494(7) 0.3164(3) 0.109(4) Uani 1 1 d . . . . .
H31A H -0.176938 0.792431 0.316367 0.163 Uiso 1 1 calc GR . . . .
H31B H -0.211300 0.736325 0.337803 0.163 Uiso 1 1 calc GR . . . .
H31C H -0.215430 0.735893 0.293196 0.163 Uiso 1 1 calc GR . . . .
C32 C -0.0247(6) 0.7410(5) 0.3558(3) 0.078(2) Uani 1 1 d . . . . .
H32A H 0.035021 0.721004 0.357759 0.117 Uiso 1 1 calc GR . . . .
H32B H -0.057489 0.729675 0.377063 0.117 Uiso 1 1 calc GR . . . .
H32C H -0.015230 0.783627 0.356072 0.117 Uiso 1 1 calc GR . . . .
C33 C 0.1375(4) 0.7618(3) 0.30174(16) 0.0396(12) Uani 1 1 d . . . . .
C34 C 0.1390(4) 0.8264(2) 0.31132(17) 0.0375(12) Uani 1 1 d . . . . .
C35 C 0.0993(4) 0.8693(3) 0.28545(17) 0.0421(13) Uani 1 1 d . . . . .
H35 H 0.072483 0.857298 0.261410 0.051 Uiso 1 1 calc R . . . .
C36 C 0.0995(4) 0.9297(3) 0.29539(18) 0.0417(13) Uani 1 1 d . . . . .
H36 H 0.073040 0.958124 0.278099 0.050 Uiso 1 1 calc R . . . .
C37 C 0.1394(4) 0.9472(3) 0.33132(17) 0.0404(12) Uani 1 1 d . . . . .
H37 H 0.138805 0.987491 0.338196 0.048 Uiso 1 1 calc R . . . .
C38 C 0.1802(4) 0.9052(2) 0.35710(17) 0.0389(12) Uani 1 1 d . . . . .
C39 C 0.1787(4) 0.8445(3) 0.34683(17) 0.0400(12) Uani 1 1 d . . . . .
H39 H 0.204812 0.816085 0.364176 0.048 Uiso 1 1 calc R . . . .
C40 C 0.2182(4) 0.9216(2) 0.39583(17) 0.0379(12) Uani 1 1 d . . . . .
C41 C 0.3294(4) 1.0072(3) 0.38180(18) 0.0447(14) Uani 1 1 d . . . . .
H41A H 0.319839 1.049036 0.388006 0.054 Uiso 1 1 calc R . . . .
H41B H 0.304062 1.000959 0.355436 0.054 Uiso 1 1 calc R . . . .
C42 C 0.4337(4) 0.9939(3) 0.3861(2) 0.0495(15) Uani 1 1 d . . . . .
H42 H 0.459539 1.003350 0.412318 0.059 Uiso 1 1 calc R . . . .
C43 C 0.4532(6) 0.9275(4) 0.3784(3) 0.078(3) Uani 1 1 d . . . . .
H43A H 0.423803 0.902940 0.396048 0.118 Uiso 1 1 calc GR . . . .
H43B H 0.519768 0.920540 0.381633 0.118 Uiso 1 1 calc GR . . . .
H43C H 0.428394 0.917536 0.352806 0.118 Uiso 1 1 calc GR . . . .
C44 C 0.4811(6) 1.0341(5) 0.3590(3) 0.082(3) Uani 1 1 d . . . . .
H44A H 0.467357 1.019596 0.333325 0.122 Uiso 1 1 calc GR . . . .
H44B H 0.547833 1.033699 0.365938 0.122 Uiso 1 1 calc GR . . . .
H44C H 0.458102 1.074419 0.360540 0.122 Uiso 1 1 calc GR . . . .
C45 C 0.2878(3) 0.9664(2) 0.44506(16) 0.0324(10) Uani 1 1 d . . . . .
C46 C 0.3399(3) 1.0033(2) 0.47459(16) 0.0336(11) Uani 1 1 d . . . . .
C47 C 0.4158(4) 1.0716(3) 0.51044(18) 0.0408(12) Uani 1 1 d . . . . .
H47 H 0.450044 1.105672 0.518447 0.049 Uiso 1 1 calc R . . . .
C48 C 0.3879(4) 1.0272(2) 0.53339(18) 0.0378(12) Uani 1 1 d . . . . .
H48 H 0.398134 1.026157 0.559888 0.045 Uiso 1 1 calc R . . . .
C49 C 0.3318(5) 0.5894(3) 0.22218(16) 0.0448(13) Uani 1 1 d . . . . .
H49 H 0.284116 0.574698 0.204607 0.054 Uiso 1 1 calc R . . . .
C50 C 0.4180(5) 0.6079(3) 0.21351(19) 0.0482(14) Uani 1 1 d . . . . .
H50 H 0.439942 0.608043 0.189652 0.058 Uiso 1 1 calc R . . . .
C51 C 0.4070(4) 0.6180(2) 0.27476(17) 0.0376(12) Uani 1 1 d . . . . .
C52 C 0.4219(4) 0.6296(2) 0.31550(16) 0.0354(11) Uani 1 1 d . . . . .
C53 C 0.5622(4) 0.6986(3) 0.3277(2) 0.0460(14) Uani 1 1 d . . . . .
H53A H 0.599236 0.679506 0.309690 0.055 Uiso 1 1 calc R . . . .
H53B H 0.604353 0.709951 0.350019 0.055 Uiso 1 1 calc R . . . .
C54 C 0.5142(5) 0.7554(3) 0.3094(2) 0.0576(18) Uani 1 1 d . . . . .
H54 H 0.474249 0.743389 0.286267 0.069 Uiso 1 1 calc R . . . .
C55 C 0.5886(7) 0.7983(5) 0.2980(4) 0.096(4) Uani 1 1 d . . . . .
H55A H 0.621105 0.816141 0.320543 0.144 Uiso 1 1 calc GR . . . .
H55B H 0.559247 0.829274 0.281938 0.144 Uiso 1 1 calc GR . . . .
H55C H 0.632520 0.776754 0.284503 0.144 Uiso 1 1 calc GR . . . .
C56 C 0.4513(5) 0.7847(3) 0.3374(3) 0.067(2) Uani 1 1 d . . . . .
H56A H 0.401842 0.757482 0.342009 0.101 Uiso 1 1 calc GR . . . .
H56B H 0.424591 0.821175 0.326483 0.101 Uiso 1 1 calc GR . . . .
H56C H 0.488556 0.793594 0.361069 0.101 Uiso 1 1 calc GR . . . .
C57 C 0.4595(4) 0.6521(3) 0.37509(15) 0.0369(11) Uani 1 1 d . . . . .
C58 C 0.5132(4) 0.6739(3) 0.41049(16) 0.0371(11) Uani 1 1 d . . . . .
C59 C 0.6042(4) 0.6550(3) 0.42126(18) 0.0451(13) Uani 1 1 d . . . . .
H59 H 0.633748 0.628980 0.405746 0.054 Uiso 1 1 calc R . . . .
C60 C 0.6512(4) 0.6752(3) 0.45548(19) 0.0440(13) Uani 1 1 d . . . . .
H60 H 0.712866 0.663436 0.462706 0.053 Uiso 1 1 calc R . . . .
C61 C 0.6055(4) 0.7130(3) 0.47896(18) 0.0397(12) Uani 1 1 d . . . . .
H61 H 0.637362 0.726851 0.501687 0.048 Uiso 1 1 calc R . . . .
C62 C 0.5131(4) 0.7303(2) 0.46882(16) 0.0349(11) Uani 1 1 d . . . . .
C63 C 0.4667(4) 0.7107(2) 0.43463(17) 0.0372(11) Uani 1 1 d . . . . .
H63 H 0.404698 0.721924 0.427629 0.045 Uiso 1 1 calc R . . . .
C64 C 0.4635(3) 0.7724(2) 0.49245(15) 0.0312(10) Uani 1 1 d . . . . .
C65 C 0.4910(4) 0.7173(2) 0.55623(17) 0.0384(12) Uani 1 1 d . . . . .
H65A H 0.520672 0.732202 0.580474 0.046 Uiso 0.7 1 calc R . P A 1
H65B H 0.536647 0.693265 0.544631 0.046 Uiso 0.7 1 calc R . P A 1
H65C H 0.555310 0.707489 0.552485 0.046 Uiso 0.3 1 calc R . P B 2
H65D H 0.491326 0.730699 0.582421 0.046 Uiso 0.3 1 calc R . P B 2
C66 C 0.4048(7) 0.6776(4) 0.5631(3) 0.039(2) Uani 0.7 1 d . . P C 1
H66 H 0.362544 0.700920 0.577435 0.047 Uiso 0.7 1 calc R . P C 1
C67 C 0.4435(10) 0.6237(5) 0.5878(4) 0.065(3) Uani 0.7 1 d . . P C 1
H67A H 0.483876 0.600098 0.573710 0.097 Uiso 0.7 1 calc GR . P C 1
H67B H 0.392186 0.599428 0.594184 0.097 Uiso 0.7 1 calc GR . P C 1
H67C H 0.478415 0.638316 0.610730 0.097 Uiso 0.7 1 calc GR . P C 1
C68 C 0.3505(7) 0.6556(4) 0.5264(3) 0.049(2) Uani 0.7 1 d . . P C 1
H68A H 0.326659 0.689442 0.511496 0.073 Uiso 0.7 1 calc GR . P C 1
H68B H 0.299188 0.630915 0.532327 0.073 Uiso 0.7 1 calc GR . P C 1
H68C H 0.391387 0.632611 0.512209 0.073 Uiso 0.7 1 calc GR . P C 1
C69 C 0.4386(17) 0.6647(12) 0.5520(7) 0.044(5) Uani 0.3 1 d . U P C 2
H69 H 0.433475 0.654590 0.524840 0.053 Uiso 0.3 1 calc R . P C 2
C70 C 0.482(2) 0.6125(14) 0.5725(9) 0.068(9) Uani 0.3 1 d . U P C 2
H70A H 0.548935 0.614493 0.572660 0.102 Uiso 0.3 1 calc GR . P C 2
H70B H 0.458989 0.576283 0.559982 0.102 Uiso 0.3 1 calc GR . P C 2
H70C H 0.466311 0.612553 0.598294 0.102 Uiso 0.3 1 calc GR . P C 2
C71 C 0.3408(17) 0.6759(11) 0.5612(9) 0.060(6) Uani 0.3 1 d . U P C 2
H71A H 0.342613 0.699494 0.584056 0.091 Uiso 0.3 1 calc GR . P C 2
H71B H 0.310437 0.638295 0.564901 0.091 Uiso 0.3 1 calc GR . P C 2
H71C H 0.306346 0.697243 0.540478 0.091 Uiso 0.3 1 calc GR . P C 2
C72 C 0.4096(4) 0.8154(2) 0.53982(15) 0.0323(10) Uani 1 1 d . . . . .
C73 C 0.3757(4) 0.8357(2) 0.57498(16) 0.0346(11) Uani 1 1 d . . . . .
C74 C 0.3361(4) 0.8515(3) 0.63259(18) 0.0427(13) Uani 1 1 d . . . . .
H74 H 0.331983 0.848528 0.658649 0.051 Uiso 1 1 calc R . . . .
C75 C 0.2883(4) 0.8895(3) 0.60772(18) 0.0438(13) Uani 1 1 d . . . . .
H75 H 0.244946 0.917744 0.614242 0.053 Uiso 1 1 calc R . . . .
F11 F 0.2301(4) 0.2651(2) 0.44806(14) 0.0738(13) Uani 1 1 d . . . . .
F12 F 0.1924(3) 0.3545(3) 0.47211(14) 0.0792(14) Uani 1 1 d . . . . .
F13 F 0.1385(4) 0.3300(3) 0.41117(16) 0.099(2) Uani 1 1 d . . . . .
F14 F 0.2928(3) 0.35084(17) 0.42678(13) 0.0590(10) Uani 1 1 d . . . . .
B1 B 0.2111(6) 0.3241(4) 0.4389(3) 0.059(2) Uani 1 1 d . . . . .
F21 F -0.0518(4) 0.9429(3) 0.62114(16) 0.0976(19) Uani 1 1 d . . . . .
F22 F -0.0728(4) 0.8483(2) 0.60190(17) 0.0878(16) Uani 1 1 d . . . . .
F23 F -0.1640(3) 0.9175(3) 0.57194(13) 0.0830(16) Uani 1 1 d . . . . .
F24 F -0.1812(3) 0.8991(2) 0.63432(12) 0.0647(11) Uani 1 1 d . . . . .
B2 B -0.1148(5) 0.9045(5) 0.6089(3) 0.059(2) Uani 1 1 d . . . . .
N101 N 0.3803(4) 1.1538(2) 0.41796(18) 0.0510(13) Uani 1 1 d . . . . .
C102 C 0.2723(5) 1.2212(3) 0.3720(2) 0.0614(18) Uani 1 1 d . . . . .
H10A H 0.289469 1.217284 0.346593 0.092 Uiso 1 1 calc GR . . . .
H10B H 0.279449 1.262292 0.380082 0.092 Uiso 1 1 calc GR . . . .
H10C H 0.208163 1.209111 0.372458 0.092 Uiso 1 1 calc GR . . . .
C101 C 0.3344(6) 1.1823(3) 0.3984(2) 0.0622(19) Uani 1 1 d . . . . .

loop_
_atom_site_aniso_label
_atom_site_aniso_U_11
_atom_site_aniso_U_22
_atom_site_aniso_U_33
_atom_site_aniso_U_23
_atom_site_aniso_U_13
_atom_site_aniso_U_12
Ni1 0.0382(5) 0.0295(5) 0.0387(5) -0.0020(4) -0.0007(4) -0.0036(4)
Ni2 0.0305(4) 0.0252(4) 0.0446(5) 0.0010(4) -0.0032(4) -0.0024(3)
N1 0.041(2) 0.033(2) 0.043(3) -0.0033(19) 0.0034(19) -0.0051(19)
N2 0.043(3) 0.028(2) 0.052(3) -0.0036(19) 0.006(2) 0.0028(19)
N3 0.034(2) 0.025(2) 0.047(3) -0.0017(18) 0.0026(19) 0.0019(17)
N4 0.031(2) 0.026(2) 0.045(3) -0.0046(18) 0.0056(18) 0.0045(16)
N5 0.032(2) 0.027(2) 0.050(3) 0.0004(18) 0.0026(19) -0.0068(17)
N6 0.031(2) 0.021(2) 0.059(3) 0.0011(18) 0.0044(19) 0.0033(16)
N7 0.027(2) 0.022(2) 0.055(3) 0.0006(18) 0.0030(18) 0.0002(16)
N8 0.031(2) 0.026(2) 0.047(3) -0.0010(18) 0.0027(18) -0.0029(17)
N9 0.031(2) 0.030(2) 0.045(3) -0.0010(18) -0.0015(18) 0.0001(17)
N10 0.040(2) 0.031(2) 0.057(3) -0.008(2) 0.006(2) -0.0035(19)
N11 0.043(3) 0.040(3) 0.044(3) -0.006(2) 0.001(2) -0.003(2)
N12 0.039(3) 0.056(3) 0.048(3) -0.010(2) -0.003(2) -0.010(2)
N13 0.033(2) 0.031(2) 0.048(3) -0.0019(19) -0.0017(19) -0.0007(18)
N14 0.039(2) 0.033(2) 0.044(3) -0.0011(19) -0.0050(19) -0.0002(19)
N15 0.036(2) 0.033(2) 0.046(3) -0.0061(19) -0.0093(19) 0.0007(18)
N16 0.040(2) 0.031(2) 0.042(3) -0.0013(18) -0.0090(19) -0.0072(19)
N17 0.034(2) 0.029(2) 0.047(3) -0.0009(19) -0.0083(19) -0.0077(18)
N18 0.030(2) 0.034(2) 0.041(2) 0.0040(18) -0.0056(17) -0.0097(18)
N19 0.0235(19) 0.031(2) 0.043(3) -0.0025(18) -0.0057(17) -0.0030(16)
N20 0.031(2) 0.028(2) 0.059(3) -0.002(2) 0.001(2) -0.0070(18)
N21 0.044(3) 0.037(2) 0.042(3) 0.002(2) -0.002(2) 0.002(2)
N22 0.033(2) 0.050(3) 0.051(3) 0.000(2) 0.010(2) -0.004(2)
N23 0.036(2) 0.033(2) 0.040(2) -0.0038(18) -0.0023(18) -0.0013(18)
N24 0.040(2) 0.036(2) 0.039(2) -0.0026(19) -0.0003(19) 0.0041(19)
N25 0.039(2) 0.037(2) 0.040(3) -0.0018(19) 0.0052(19) -0.0013(19)
N26 0.031(2) 0.031(2) 0.039(2) -0.0054(18) 0.0044(17) -0.0026(17)
N27 0.0243(19) 0.037(2) 0.041(2) -0.0024(18) -0.0007(17) -0.0012(17)
N28 0.031(2) 0.029(2) 0.040(2) -0.0031(17) -0.0031(17) 0.0036(17)
N29 0.030(2) 0.032(2) 0.044(3) -0.0020(18) 0.0036(18) -0.0004(17)
N30 0.033(2) 0.035(2) 0.039(2) -0.0030(18) 0.0004(18) 0.0046(18)
C1 0.042(3) 0.035(3) 0.051(3) -0.004(2) 0.011(2) -0.003(2)
C2 0.046(3) 0.029(3) 0.058(4) -0.009(2) 0.007(3) 0.006(2)
C3 0.038(3) 0.028(2) 0.045(3) -0.009(2) -0.001(2) 0.004(2)
C4 0.030(2) 0.026(2) 0.046(3) -0.007(2) 0.002(2) -0.0018(19)
C5 0.042(3) 0.035(3) 0.042(3) 0.002(2) 0.008(2) 0.003(2)
C6 0.080(6) 0.062(5) 0.095(6) 0.037(5) -0.040(5) -0.036(4)
C7 0.122(9) 0.090(7) 0.112(8) 0.043(6) -0.066(7) -0.050(7)
C8 0.078(6) 0.089(7) 0.104(8) 0.021(6) -0.004(5) 0.002(5)
C9 0.023(2) 0.029(2) 0.047(3) -0.005(2) 0.006(2) -0.0037(18)
C10 0.026(2) 0.025(2) 0.054(3) -0.003(2) 0.009(2) -0.0016(19)
C11 0.039(3) 0.026(3) 0.073(4) -0.006(3) 0.019(3) -0.004(2)
C12 0.050(3) 0.028(3) 0.080(5) 0.001(3) 0.028(3) 0.000(2)
C13 0.035(3) 0.028(3) 0.067(4) -0.004(2) 0.018(3) -0.004(2)
C14 0.026(2) 0.022(2) 0.055(3) -0.001(2) 0.006(2) 0.0049(18)
C15 0.025(2) 0.024(2) 0.049(3) 0.000(2) 0.007(2) -0.0009(18)
C16 0.034(3) 0.021(2) 0.052(3) 0.004(2) 0.006(2) 0.0056(19)
C17 0.025(2) 0.025(2) 0.059(3) -0.001(2) 0.007(2) 0.0010(19)
C18 0.035(3) 0.033(3) 0.059(4) 0.002(2) -0.006(2) -0.003(2)
C19 0.040(3) 0.056(4) 0.099(6) 0.009(4) -0.011(4) -0.002(3)
C20 0.107(7) 0.089(6) 0.054(5) 0.007(4) -0.022(5) 0.017(6)
C21 0.032(2) 0.024(2) 0.044(3) 0.000(2) 0.004(2) -0.0013(19)
C22 0.044(3) 0.027(2) 0.040(3) 0.001(2) -0.003(2) 0.002(2)
C23 0.046(3) 0.037(3) 0.056(4) -0.011(3) -0.002(3) 0.008(2)
C24 0.050(3) 0.027(3) 0.053(3) -0.004(2) -0.011(3) 0.003(2)
C25 0.055(4) 0.046(3) 0.049(4) -0.012(3) 0.001(3) -0.017(3)
C26 0.051(4) 0.053(4) 0.064(4) -0.017(3) -0.004(3) -0.009(3)
C27 0.030(2) 0.047(3) 0.036(3) -0.001(2) 0.004(2) -0.013(2)
C28 0.031(2) 0.039(3) 0.034(3) 0.002(2) 0.001(2) -0.005(2)
C29 0.027(3) 0.045(3) 0.060(4) -0.006(3) -0.004(2) 0.005(2)
C30 0.043(4) 0.082(6) 0.079(5) 0.003(4) 0.000(3) -0.005(4)
C31 0.043(4) 0.193(14) 0.090(7) 0.010(8) 0.011(4) 0.018(6)
C32 0.069(5) 0.099(7) 0.067(5) -0.003(5) 0.013(4) 0.011(5)
C33 0.037(3) 0.041(3) 0.039(3) -0.004(2) -0.007(2) -0.001(2)
C34 0.034(3) 0.031(3) 0.046(3) 0.000(2) -0.004(2) 0.002(2)
C35 0.043(3) 0.040(3) 0.041(3) -0.002(2) -0.009(2) 0.002(2)
C36 0.045(3) 0.032(3) 0.046(3) 0.003(2) -0.005(2) 0.003(2)
C37 0.037(3) 0.033(3) 0.049(3) 0.001(2) -0.004(2) 0.003(2)
C38 0.036(3) 0.032(3) 0.048(3) 0.002(2) 0.001(2) -0.002(2)
C39 0.037(3) 0.035(3) 0.047(3) 0.003(2) -0.001(2) 0.005(2)
C40 0.031(2) 0.032(3) 0.049(3) 0.006(2) -0.002(2) -0.002(2)
C41 0.042(3) 0.043(3) 0.048(3) 0.009(3) 0.000(2) -0.013(3)
C42 0.032(3) 0.062(4) 0.055(4) -0.014(3) 0.008(2) -0.012(3)
C43 0.056(4) 0.086(6) 0.092(6) -0.022(5) 0.000(4) 0.013(4)
C44 0.063(5) 0.102(7) 0.083(6) -0.003(5) 0.023(4) -0.034(5)
C45 0.023(2) 0.024(2) 0.048(3) -0.002(2) -0.002(2) -0.0028(18)
C46 0.022(2) 0.027(2) 0.051(3) -0.003(2) -0.001(2) -0.0030(18)
C47 0.031(3) 0.032(3) 0.058(4) -0.005(2) 0.002(2) -0.007(2)
C48 0.030(2) 0.033(3) 0.049(3) -0.005(2) -0.004(2) -0.005(2)
C49 0.058(4) 0.043(3) 0.031(3) -0.004(2) -0.005(2) 0.006(3)
C50 0.049(3) 0.051(4) 0.045(3) -0.004(3) 0.008(3) 0.012(3)
C51 0.032(3) 0.031(3) 0.050(3) 0.000(2) 0.004(2) -0.008(2)
C52 0.030(2) 0.037(3) 0.039(3) 0.001(2) 0.002(2) 0.001(2)
C53 0.031(3) 0.051(3) 0.057(4) 0.001(3) 0.006(2) -0.001(2)
C54 0.036(3) 0.049(4) 0.087(5) 0.011(3) 0.004(3) -0.001(3)
C55 0.066(5) 0.084(7) 0.137(10) 0.050(6) 0.010(6) -0.016(5)
C56 0.053(4) 0.045(4) 0.102(6) -0.001(4) 0.001(4) -0.005(3)
C57 0.041(3) 0.038(3) 0.031(3) -0.003(2) 0.000(2) 0.000(2)
C58 0.027(2) 0.041(3) 0.043(3) -0.008(2) 0.003(2) -0.005(2)
C59 0.037(3) 0.049(3) 0.050(3) -0.009(3) 0.008(2) 0.007(3)
C60 0.027(3) 0.046(3) 0.058(4) -0.002(3) 0.002(2) 0.002(2)
C61 0.020(2) 0.042(3) 0.056(3) -0.005(2) 0.001(2) -0.005(2)
C62 0.026(2) 0.035(3) 0.045(3) -0.002(2) 0.007(2) -0.003(2)
C63 0.027(2) 0.037(3) 0.047(3) 0.001(2) 0.005(2) -0.006(2)
C64 0.022(2) 0.033(2) 0.038(3) -0.003(2) 0.0005(18) -0.0066(18)
C65 0.038(3) 0.032(3) 0.044(3) 0.002(2) -0.001(2) 0.007(2)
C66 0.029(5) 0.037(4) 0.053(6) 0.006(4) 0.012(4) 0.005(4)
C67 0.079(8) 0.047(6) 0.063(7) 0.024(5) -0.014(6) -0.016(6)
C68 0.050(5) 0.041(5) 0.055(5) -0.001(4) 0.005(4) -0.010(4)
C69 0.031(10) 0.052(12) 0.048(12) -0.004(9) -0.006(8) -0.014(8)
C70 0.060(15) 0.073(17) 0.080(19) 0.021(13) 0.046(14) 0.021(12)
C71 0.036(10) 0.048(12) 0.10(2) 0.007(12) 0.006(10) -0.001(8)
C72 0.029(2) 0.028(2) 0.040(3) -0.006(2) -0.001(2) -0.0053(19)
C73 0.028(2) 0.036(3) 0.039(3) -0.002(2) 0.001(2) -0.006(2)
C74 0.039(3) 0.045(3) 0.044(3) -0.001(2) 0.005(2) 0.000(2)
C75 0.048(3) 0.034(3) 0.050(3) 0.005(2) 0.008(3) 0.008(2)
F11 0.090(3) 0.061(3) 0.068(3) 0.006(2) -0.003(2) -0.031(2)
F12 0.054(2) 0.117(4) 0.068(3) -0.013(3) 0.016(2) -0.012(3)
F13 0.062(3) 0.146(5) 0.082(4) -0.015(3) -0.027(3) 0.027(3)
F14 0.060(2) 0.042(2) 0.078(3) 0.0124(18) 0.022(2) 0.0074(17)
B1 0.052(4) 0.052(4) 0.069(5) 0.003(4) -0.005(4) -0.005(4)
F21 0.097(4) 0.122(5) 0.076(3) -0.037(3) 0.019(3) -0.042(4)
F22 0.096(4) 0.077(3) 0.093(4) -0.001(3) 0.020(3) 0.029(3)
F23 0.047(2) 0.145(5) 0.057(3) 0.024(3) 0.0073(19) 0.023(3)
F24 0.049(2) 0.090(3) 0.054(2) -0.001(2) 0.0039(17) -0.004(2)
B2 0.029(3) 0.086(6) 0.064(5) 0.013(4) 0.010(3) 0.018(4)
N101 0.038(3) 0.038(3) 0.075(4) 0.006(3) -0.004(2) -0.006(2)
C102 0.057(4) 0.054(4) 0.072(5) 0.009(3) 0.003(3) 0.003(3)
C101 0.060(4) 0.049(4) 0.075(5) 0.011(4) 0.001(4) -0.013(3)

loop_
_atom_type_symbol
_atom_type_description
_atom_type_scat_dispersion_real
_atom_type_scat_dispersion_imag
_atom_type_scat_source
C C 0.0181 0.0091 'International Tables Vol C Tables 4.2.6.8 and 6.1.1.4'
H H 0.0000 0.0000 'International Tables Vol C Tables 4.2.6.8 and 6.1.1.4'
B B 0.0090 0.0039 'International Tables Vol C Tables 4.2.6.8 and 6.1.1.4'
F F 0.0727 0.0534 'International Tables Vol C Tables 4.2.6.8 and 6.1.1.4'
N N 0.0311 0.0180 'International Tables Vol C Tables 4.2.6.8 and 6.1.1.4'
Ni Ni -3.0029 0.5091 'International Tables Vol C Tables 4.2.6.8 and 6.1.1.4'

loop_
_geom_angle_atom_site_label_1
_geom_angle_atom_site_label_2
_geom_angle_atom_site_label_3
_geom_angle
_geom_angle_site_symmetry_1
_geom_angle_site_symmetry_3
_geom_angle_publ_flag
N1 Ni1 N3 78.11(18) . . ?
N1 Ni1 N21 98.66(19) . . ?
N3 Ni1 N21 165.95(19) . . ?
N11 Ni1 N1 99.41(19) . . ?
N11 Ni1 N3 91.78(19) . . ?
N11 Ni1 N21 102.3(2) . . ?
N13 Ni1 N1 169.7(2) . . ?
N13 Ni1 N3 91.79(19) . . ?
N13 Ni1 N11 78.62(19) . . ?
N13 Ni1 N21 91.6(2) . . ?
N13 Ni1 N23 92.17(18) . . ?
N23 Ni1 N1 89.57(18) . . ?
N23 Ni1 N3 87.98(19) . . ?
N23 Ni1 N11 170.77(19) . . ?
N23 Ni1 N21 78.28(19) . . ?
N7 Ni2 N9 78.95(18) . . ?
N7 Ni2 N17 91.35(19) . . ?
N7 Ni2 N19 167.62(18) . . ?
N7 Ni2 N27 90.23(17) . . ?
N7 Ni2 N29 89.86(19) . . ?
N17 Ni2 N9 94.30(19) . . ?
N17 Ni2 N19 78.31(18) . . ?
N17 Ni2 N27 94.88(19) . . ?
N17 Ni2 N29 173.72(19) . . ?
N19 Ni2 N9 94.91(18) . . ?
N19 Ni2 N27 97.34(18) . . ?
N19 Ni2 N29 101.16(18) . . ?
N27 Ni2 N9 165.96(19) . . ?
N29 Ni2 N9 91.98(18) . . ?
N29 Ni2 N27 78.95(18) . . ?
C1 N1 Ni1 140.2(4) . . ?
C3 N1 Ni1 112.4(4) . . ?
C3 N1 C1 106.5(5) . . ?
C2 N2 H2 126.1 . . ?
C3 N2 H2 126.1 . . ?
C3 N2 C2 107.7(5) . . ?
N4 N3 Ni1 135.7(3) . . ?
C4 N3 Ni1 112.1(4) . . ?
C4 N3 N4 109.5(5) . . ?
C9 N4 N3 106.1(4) . . ?
C4 N5 C5 128.6(5) . . ?
C4 N5 C9 103.7(4) . . ?
C9 N5 C5 126.8(5) . . ?
C16 N6 N7 107.6(4) . . ?
N6 N7 Ni2 136.8(4) . . ?
C21 N7 Ni2 114.1(3) . . ?
C21 N7 N6 108.4(4) . . ?
C16 N8 C17 130.3(4) . . ?
C21 N8 C16 104.0(4) . . ?
C21 N8 C17 125.0(4) . . ?
C22 N9 Ni2 113.5(4) . . ?
C22 N9 C24 107.0(5) . . ?
C24 N9 Ni2 139.3(4) . . ?
C22 N10 H10 126.5 . . ?
C22 N10 C23 107.0(5) . . ?
C23 N10 H10 126.5 . . ?
C25 N11 Ni1 140.1(5) . . ?
C27 N11 Ni1 112.3(4) . . ?
C27 N11 C25 106.8(5) . . ?
C26 N12 H12 127.1 . . ?
C27 N12 H12 127.1 . . ?
C27 N12 C26 105.8(6) . . ?
N14 N13 Ni1 136.2(4) . . ?
C28 N13 Ni1 113.1(4) . . ?
C28 N13 N14 108.9(5) . . ?
C33 N14 N13 106.1(4) . . ?
C28 N15 C29 127.1(5) . . ?
C28 N15 C33 103.9(5) . . ?
C33 N15 C29 127.1(5) . . ?
C40 N16 N17 106.4(4) . . ?
N16 N17 Ni2 135.4(4) . . ?
C45 N17 Ni2 115.6(4) . . ?
C45 N17 N16 107.8(5) . . ?
C40 N18 C41 127.7(5) . . ?
C45 N18 C40 103.5(4) . . ?
C45 N18 C41 128.3(4) . . ?
C46 N19 Ni2 113.3(3) . . ?
C46 N19 C48 107.1(5) . . ?
C48 N19 Ni2 139.5(4) . . ?
C46 N20 H20 126.4 . . ?
C46 N20 C47 107.1(5) . . ?
C47 N20 H20 126.4 . . ?
C49 N21 Ni1 142.3(4) . . ?
C51 N21 Ni1 112.0(4) . . ?
C51 N21 C49 105.7(5) . . ?
C50 N22 H22 126.4 . . ?
C51 N22 H22 126.4 . . ?
C51 N22 C50 107.1(5) . . ?
N24 N23 Ni1 134.7(4) . . ?
C52 N23 Ni1 114.5(4) . . ?
C52 N23 N24 109.9(4) . . ?
C57 N24 N23 105.7(5) . . ?
C52 N25 C53 126.0(5) . . ?
C52 N25 C57 104.1(5) . . ?
C57 N25 C53 125.5(5) . . ?
C64 N26 N27 105.9(4) . . ?
N26 N27 Ni2 135.9(3) . . ?
C72 N27 Ni2 113.2(4) . . ?
C72 N27 N26 107.9(4) . . ?
C64 N28 C65 128.2(5) . . ?
C72 N28 C64 103.7(4) . . ?
C72 N28 C65 126.9(5) . . ?
C73 N29 Ni2 113.0(4) . . ?
C73 N29 C75 104.9(5) . . ?
C75 N29 Ni2 141.2(4) . . ?
C73 N30 H30 126.2 . . ?
C73 N30 C74 107.7(5) . . ?
C74 N30 H30 126.2 . . ?
N1 C1 H1 125.0 . . ?
C2 C1 N1 109.9(5) . . ?
C2 C1 H1 125.0 . . ?
N2 C2 H2A 127.3 . . ?
C1 C2 N2 105.3(5) . . ?
C1 C2 H2A 127.3 . . ?
N1 C3 N2 110.5(5) . . ?
N1 C3 C4 117.1(5) . . ?
N2 C3 C4 132.5(6) . . ?
N3 C4 N5 109.4(5) . . ?
N3 C4 C3 117.4(5) . . ?
N5 C4 C3 133.2(5) . . ?
N5 C5 H5A 109.0 . . ?
N5 C5 H5B 109.0 . . ?
N5 C5 C6 113.1(5) . . ?
H5A C5 H5B 107.8 . . ?
C6 C5 H5A 109.0 . . ?
C6 C5 H5B 109.0 . . ?
C5 C6 H6 104.8 . . ?
C5 C6 C7 107.9(6) . . ?
C7 C6 H6 104.8 . . ?
C8 C6 C5 120.7(10) . . ?
C8 C6 H6 104.8 . . ?
C8 C6 C7 112.3(9) . . ?
C6 C7 H7A 109.5 . . ?
C6 C7 H7B 109.5 . . ?
C6 C7 H7C 109.5 . . ?
H7A C7 H7B 109.5 . . ?
H7A C7 H7C 109.5 . . ?
H7B C7 H7C 109.5 . . ?
C6 C8 H8A 109.5 . . ?
C6 C8 H8B 109.5 . . ?
C6 C8 H8C 109.5 . . ?
H8A C8 H8B 109.5 . . ?
H8A C8 H8C 109.5 . . ?
H8B C8 H8C 109.5 . . ?
N4 C9 N5 111.2(5) . . ?
N4 C9 C10 124.3(5) . . ?
N5 C9 C10 124.5(5) . . ?
C11 C10 C9 121.2(5) . . ?
C15 C10 C9 118.6(5) . . ?
C15 C10 C11 120.2(5) . . ?
C10 C11 H11 120.2 . . ?
C12 C11 C10 119.7(5) . . ?
C12 C11 H11 120.2 . . ?
C11 C12 H12A 119.4 . . ?
C11 C12 C13 121.2(6) . . ?
C13 C12 H12A 119.4 . . ?
C12 C13 H13 120.1 . . ?
C12 C13 C14 119.7(6) . . ?
C14 C13 H13 120.1 . . ?
C13 C14 C15 119.1(5) . . ?
C13 C14 C16 123.1(5) . . ?
C15 C14 C16 117.7(5) . . ?
C10 C15 C14 120.0(5) . . ?
C10 C15 H15 120.0 . . ?
C14 C15 H15 120.0 . . ?
N6 C16 N8 110.7(5) . . ?
N6 C16 C14 123.6(5) . . ?
N8 C16 C14 125.7(5) . . ?
N8 C17 H17A 109.3 . . ?
N8 C17 H17B 109.3 . . ?
N8 C17 C18 111.4(5) . . ?
H17A C17 H17B 108.0 . . ?
C18 C17 H17A 109.3 . . ?
C18 C17 H17B 109.3 . . ?
C17 C18 H18 107.9 . . ?
C19 C18 C17 108.0(5) . . ?
C19 C18 H18 107.9 . . ?
C20 C18 C17 111.3(6) . . ?
C20 C18 H18 107.9 . . ?
C20 C18 C19 113.6(7) . . ?
C18 C19 H19A 109.5 . . ?
C18 C19 H19B 109.5 . . ?
C18 C19 H19C 109.5 . . ?
H19A C19 H19B 109.5 . . ?
H19A C19 H19C 109.5 . . ?
H19B C19 H19C 109.5 . . ?
C18 C20 H20A 109.5 . . ?
C18 C20 H20B 109.5 . . ?
C18 C20 H20C 109.5 . . ?
H20A C20 H20B 109.5 . . ?
H20A C20 H20C 109.5 . . ?
H20B C20 H20C 109.5 . . ?
N7 C21 N8 109.2(4) . . ?
N7 C21 C22 116.9(5) . . ?
N8 C21 C22 133.8(5) . . ?
N9 C22 N10 110.6(5) . . ?
N9 C22 C21 116.3(5) . . ?
N10 C22 C21 133.0(5) . . ?
N10 C23 H23 126.5 . . ?
C24 C23 N10 106.9(5) . . ?
C24 C23 H23 126.5 . . ?
N9 C24 H24 125.7 . . ?
C23 C24 N9 108.5(5) . . ?
C23 C24 H24 125.7 . . ?
N11 C25 H25 125.6 . . ?
C26 C25 N11 108.8(6) . . ?
C26 C25 H25 125.6 . . ?
N12 C26 H26 126.3 . . ?
C25 C26 N12 107.3(6) . . ?
C25 C26 H26 126.3 . . ?
N11 C27 N12 111.2(5) . . ?
N11 C27 C28 117.4(5) . . ?
N12 C27 C28 131.4(6) . . ?
N13 C28 N15 110.1(5) . . ?
N13 C28 C27 116.3(5) . . ?
N15 C28 C27 133.6(5) . . ?
N15 C29 H29A 109.8 . . ?
N15 C29 H29B 109.8 . . ?
N15 C29 C30 109.5(5) . . ?
H29A C29 H29B 108.2 . . ?
C30 C29 H29A 109.8 . . ?
C30 C29 H29B 109.8 . . ?
C29 C30 H30A 109.6 . . ?
C31 C30 C29 105.1(7) . . ?
C31 C30 H30A 109.6 . . ?
C32 C30 C29 111.0(7) . . ?
C32 C30 H30A 109.6 . . ?
C32 C30 C31 111.8(8) . . ?
C30 C31 H31A 109.5 . . ?
C30 C31 H31B 109.5 . . ?
C30 C31 H31C 109.5 . . ?
H31A C31 H31B 109.5 . . ?
H31A C31 H31C 109.5 . . ?
H31B C31 H31C 109.5 . . ?
C30 C32 H32A 109.5 . . ?
C30 C32 H32B 109.5 . . ?
C30 C32 H32C 109.5 . . ?
H32A C32 H32B 109.5 . . ?
H32A C32 H32C 109.5 . . ?
H32B C32 H32C 109.5 . . ?
N14 C33 N15 110.9(5) . . ?
N14 C33 C34 123.5(5) . . ?
N15 C33 C34 125.6(5) . . ?
C35 C34 C33 121.4(5) . . ?
C39 C34 C33 119.2(5) . . ?
C39 C34 C35 119.4(5) . . ?
C34 C35 H35 119.8 . . ?
C36 C35 C34 120.5(5) . . ?
C36 C35 H35 119.8 . . ?
C35 C36 H36 120.3 . . ?
C37 C36 C35 119.4(5) . . ?
C37 C36 H36 120.3 . . ?
C36 C37 H37 119.7 . . ?
C36 C37 C38 120.7(5) . . ?
C38 C37 H37 119.7 . . ?
C37 C38 C39 119.2(5) . . ?
C37 C38 C40 122.1(5) . . ?
C39 C38 C40 118.5(5) . . ?
C34 C39 C38 120.8(5) . . ?
C34 C39 H39 119.6 . . ?
C38 C39 H39 119.6 . . ?
N16 C40 N18 110.1(5) . . ?
N16 C40 C38 122.8(5) . . ?
N18 C40 C38 127.0(5) . . ?
N18 C41 H41A 109.2 . . ?
N18 C41 H41B 109.2 . . ?
N18 C41 C42 112.2(5) . . ?
H41A C41 H41B 107.9 . . ?
C42 C41 H41A 109.2 . . ?
C42 C41 H41B 109.2 . . ?
C41 C42 H42 108.5 . . ?
C41 C42 C43 111.6(6) . . ?
C41 C42 C44 109.0(7) . . ?
C43 C42 H42 108.5 . . ?
C44 C42 H42 108.5 . . ?
C44 C42 C43 110.7(7) . . ?
C42 C43 H43A 109.5 . . ?
C42 C43 H43B 109.5 . . ?
C42 C43 H43C 109.5 . . ?
H43A C43 H43B 109.5 . . ?
H43A C43 H43C 109.5 . . ?
H43B C43 H43C 109.5 . . ?
C42 C44 H44A 109.5 . . ?
C42 C44 H44B 109.5 . . ?
C42 C44 H44C 109.5 . . ?
H44A C44 H44B 109.5 . . ?
H44A C44 H44C 109.5 . . ?
H44B C44 H44C 109.5 . . ?
N17 C45 N18 112.2(4) . . ?
N17 C45 C46 115.2(5) . . ?
N18 C45 C46 132.7(5) . . ?
N19 C46 N20 110.2(5) . . ?
N19 C46 C45 116.7(5) . . ?
N20 C46 C45 133.0(5) . . ?
N20 C47 H47 126.2 . . ?
N20 C47 C48 107.6(5) . . ?
C48 C47 H47 126.2 . . ?
N19 C48 H48 126.0 . . ?
C47 C48 N19 107.9(5) . . ?
C47 C48 H48 126.0 . . ?
N21 C49 H49 124.9 . . ?
N21 C49 C50 110.2(5) . . ?
C50 C49 H49 124.9 . . ?
N22 C50 H50 127.3 . . ?
C49 C50 N22 105.3(5) . . ?
C49 C50 H50 127.3 . . ?
N21 C51 N22 111.6(5) . . ?
N21 C51 C52 118.4(5) . . ?
N22 C51 C52 129.9(5) . . ?
N23 C52 N25 109.3(5) . . ?
N23 C52 C51 116.1(5) . . ?
N25 C52 C51 134.6(5) . . ?
N25 C53 H53A 109.5 . . ?
N25 C53 H53B 109.5 . . ?
N25 C53 C54 110.9(5) . . ?
H53A C53 H53B 108.0 . . ?
C54 C53 H53A 109.5 . . ?
C54 C53 H53B 109.5 . . ?
C53 C54 H54 108.4 . . ?
C53 C54 C56 109.8(6) . . ?
C55 C54 C53 109.4(6) . . ?
C55 C54 H54 108.4 . . ?
C55 C54 C56 112.1(8) . . ?
C56 C54 H54 108.4 . . ?
C54 C55 H55A 109.5 . . ?
C54 C55 H55B 109.5 . . ?
C54 C55 H55C 109.5 . . ?
H55A C55 H55B 109.5 . . ?
H55A C55 H55C 109.5 . . ?
H55B C55 H55C 109.5 . . ?
C54 C56 H56A 109.5 . . ?
C54 C56 H56B 109.5 . . ?
C54 C56 H56C 109.5 . . ?
H56A C56 H56B 109.5 . . ?
H56A C56 H56C 109.5 . . ?
H56B C56 H56C 109.5 . . ?
N24 C57 N25 111.0(5) . . ?
N24 C57 C58 125.0(5) . . ?
N25 C57 C58 124.0(5) . . ?
C59 C58 C57 121.3(5) . . ?
C59 C58 C63 120.6(5) . . ?
C63 C58 C57 117.9(5) . . ?
C58 C59 H59 120.3 . . ?
C58 C59 C60 119.4(5) . . ?
C60 C59 H59 120.3 . . ?
C59 C60 H60 120.1 . . ?
C59 C60 C61 119.8(5) . . ?
C61 C60 H60 120.1 . . ?
C60 C61 H61 119.6 . . ?
C62 C61 C60 120.8(5) . . ?
C62 C61 H61 119.6 . . ?
C61 C62 C64 122.2(5) . . ?
C63 C62 C61 119.3(5) . . ?
C63 C62 C64 118.4(5) . . ?
C58 C63 H63 120.0 . . ?
C62 C63 C58 120.0(5) . . ?
C62 C63 H63 120.0 . . ?
N26 C64 N28 112.2(5) . . ?
N26 C64 C62 122.7(5) . . ?
N28 C64 C62 125.1(5) . . ?
N28 C65 H65A 109.5 . . ?
N28 C65 H65B 109.5 . . ?
N28 C65 H65C 107.8 . . ?
N28 C65 H65D 107.8 . . ?
N28 C65 C66 110.6(5) . . ?
H65A C65 H65B 108.1 . . ?
H65C C65 H65D 107.1 . . ?
C66 C65 H65A 109.5 . . ?
C66 C65 H65B 109.5 . . ?
C69 C65 N28 118.0(11) . . ?
C69 C65 H65C 107.8 . . ?
C69 C65 H65D 107.8 . . ?
C65 C66 H66 108.9 . . ?
C67 C66 C65 106.6(8) . . ?
C67 C66 H66 108.9 . . ?
C68 C66 C65 113.0(8) . . ?
C68 C66 H66 108.9 . . ?
C68 C66 C67 110.4(8) . . ?
C66 C67 H67A 109.5 . . ?
C66 C67 H67B 109.5 . . ?
C66 C67 H67C 109.5 . . ?
H67A C67 H67B 109.5 . . ?
H67A C67 H67C 109.5 . . ?
H67B C67 H67C 109.5 . . ?
C66 C68 H68A 109.5 . . ?
C66 C68 H68B 109.5 . . ?
C66 C68 H68C 109.5 . . ?
H68A C68 H68B 109.5 . . ?
H68A C68 H68C 109.5 . . ?
H68B C68 H68C 109.5 . . ?
C65 C69 H69 106.2 . . ?
C65 C69 C70 115(2) . . ?
C65 C69 C71 110(2) . . ?
C70 C69 H69 106.2 . . ?
C70 C69 C71 112(2) . . ?
C71 C69 H69 106.2 . . ?
C69 C70 H70A 109.5 . . ?
C69 C70 H70B 109.5 . . ?
C69 C70 H70C 109.5 . . ?
H70A C70 H70B 109.5 . . ?
H70A C70 H70C 109.5 . . ?
H70B C70 H70C 109.5 . . ?
C69 C71 H71A 109.5 . . ?
C69 C71 H71B 109.5 . . ?
C69 C71 H71C 109.5 . . ?
H71A C71 H71B 109.5 . . ?
H71A C71 H71C 109.5 . . ?
H71B C71 H71C 109.5 . . ?
N27 C72 N28 110.3(5) . . ?
N27 C72 C73 116.7(5) . . ?
N28 C72 C73 132.8(5) . . ?
N29 C73 C72 116.1(5) . . ?
N30 C73 N29 110.8(5) . . ?
N30 C73 C72 133.0(5) . . ?
N30 C74 H74 127.1 . . ?
C75 C74 N30 105.8(5) . . ?
C75 C74 H74 127.1 . . ?
N29 C75 H75 124.6 . . ?
C74 C75 N29 110.8(5) . . ?
C74 C75 H75 124.6 . . ?
F11 B1 F12 108.4(7) . . ?
F11 B1 F14 108.8(7) . . ?
F12 B1 F14 106.8(6) . . ?
F13 B1 F11 112.2(7) . . ?
F13 B1 F12 110.8(7) . . ?
F13 B1 F14 109.6(7) . . ?
F21 B2 F22 110.4(6) . . ?
F21 B2 F23 115.2(8) . . ?
F21 B2 F24 110.4(8) . . ?
F22 B2 F23 101.2(7) . . ?
F24 B2 F22 111.8(7) . . ?
F24 B2 F23 107.6(5) . . ?
H10A C102 H10B 109.5 . . ?
H10A C102 H10C 109.5 . . ?
H10B C102 H10C 109.5 . . ?
C101 C102 H10A 109.5 . . ?
C101 C102 H10B 109.5 . . ?
C101 C102 H10C 109.5 . . ?
N101 C101 C102 179.7(10) . . ?

loop_
_geom_bond_atom_site_label_1
_geom_bond_atom_site_label_2
_geom_bond_distance
_geom_bond_site_symmetry_2
_geom_bond_publ_flag
Ni1 N1 2.101(5) . ?
Ni1 N3 2.112(5) . ?
Ni1 N11 2.086(5) . ?
Ni1 N13 2.078(5) . ?
Ni1 N21 2.122(5) . ?
Ni1 N23 2.083(5) . ?
Ni2 N7 2.062(4) . ?
Ni2 N9 2.087(5) . ?
Ni2 N17 2.063(5) . ?
Ni2 N19 2.079(4) . ?
Ni2 N27 2.082(5) . ?
Ni2 N29 2.081(5) . ?
N1 C1 1.368(8) . ?
N1 C3 1.335(8) . ?
N2 H2 0.8600 . ?
N2 C2 1.401(8) . ?
N2 C3 1.336(7) . ?
N3 N4 1.359(6) . ?
N3 C4 1.315(7) . ?
N4 C9 1.308(7) . ?
N5 C4 1.363(8) . ?
N5 C5 1.465(7) . ?
N5 C9 1.384(7) . ?
N6 N7 1.366(6) . ?
N6 C16 1.289(7) . ?
N7 C21 1.315(7) . ?
N8 C16 1.385(7) . ?
N8 C17 1.473(6) . ?
N8 C21 1.373(7) . ?
N9 C22 1.319(7) . ?
N9 C24 1.375(7) . ?
N10 H10 0.8600 . ?
N10 C22 1.334(8) . ?
N10 C23 1.386(8) . ?
N11 C25 1.375(8) . ?
N11 C27 1.322(8) . ?
N12 H12 0.8600 . ?
N12 C26 1.387(9) . ?
N12 C27 1.366(7) . ?
N13 N14 1.358(6) . ?
N13 C28 1.314(7) . ?
N14 C33 1.326(7) . ?
N15 C28 1.361(7) . ?
N15 C29 1.452(7) . ?
N15 C33 1.371(7) . ?
N16 N17 1.377(6) . ?
N16 C40 1.330(8) . ?
N17 C45 1.296(7) . ?
N18 C40 1.388(7) . ?
N18 C41 1.473(7) . ?
N18 C45 1.349(7) . ?
N19 C46 1.328(7) . ?
N19 C48 1.378(7) . ?
N20 H20 0.8600 . ?
N20 C46 1.358(7) . ?
N20 C47 1.363(8) . ?
N21 C49 1.367(8) . ?
N21 C51 1.312(7) . ?
N22 H22 0.8600 . ?
N22 C50 1.376(8) . ?
N22 C51 1.353(8) . ?
N23 N24 1.373(7) . ?
N23 C52 1.308(7) . ?
N24 C57 1.299(8) . ?
N25 C52 1.354(7) . ?
N25 C53 1.484(8) . ?
N25 C57 1.398(7) . ?
N26 N27 1.381(6) . ?
N26 C64 1.291(7) . ?
N27 C72 1.324(7) . ?
N28 C64 1.377(7) . ?
N28 C65 1.462(7) . ?
N28 C72 1.347(7) . ?
N29 C73 1.352(7) . ?
N29 C75 1.371(8) . ?
N30 H30 0.8600 . ?
N30 C73 1.336(7) . ?
N30 C74 1.385(7) . ?
C1 H1 0.9300 . ?
C1 C2 1.357(9) . ?
C2 H2A 0.9300 . ?
C3 C4 1.440(7) . ?
C5 H5A 0.9700 . ?
C5 H5B 0.9700 . ?
C5 C6 1.504(9) . ?
C6 H6 0.9800 . ?
C6 C7 1.532(12) . ?
C6 C8 1.351(14) . ?
C7 H7A 0.9600 . ?
C7 H7B 0.9600 . ?
C7 H7C 0.9600 . ?
C8 H8A 0.9600 . ?
C8 H8B 0.9600 . ?
C8 H8C 0.9600 . ?
C9 C10 1.493(8) . ?
C10 C11 1.400(8) . ?
C10 C15 1.375(7) . ?
C11 H11 0.9300 . ?
C11 C12 1.377(9) . ?
C12 H12A 0.9300 . ?
C12 C13 1.384(8) . ?
C13 H13 0.9300 . ?
C13 C14 1.398(8) . ?
C14 C15 1.421(8) . ?
C14 C16 1.462(7) . ?
C15 H15 0.9300 . ?
C17 H17A 0.9700 . ?
C17 H17B 0.9700 . ?
C17 C18 1.528(8) . ?
C18 H18 0.9800 . ?
C18 C19 1.524(9) . ?
C18 C20 1.510(12) . ?
C19 H19A 0.9600 . ?
C19 H19B 0.9600 . ?
C19 H19C 0.9600 . ?
C20 H20A 0.9600 . ?
C20 H20B 0.9600 . ?
C20 H20C 0.9600 . ?
C21 C22 1.457(7) . ?
C23 H23 0.9300 . ?
C23 C24 1.341(9) . ?
C24 H24 0.9300 . ?
C25 H25 0.9300 . ?
C25 C26 1.362(10) . ?
C26 H26 0.9300 . ?
C27 C28 1.446(8) . ?
C29 H29A 0.9700 . ?
C29 H29B 0.9700 . ?
C29 C30 1.567(11) . ?
C30 H30A 0.9800 . ?
C30 C31 1.528(12) . ?
C30 C32 1.493(12) . ?
C31 H31A 0.9600 . ?
C31 H31B 0.9600 . ?
C31 H31C 0.9600 . ?
C32 H32A 0.9600 . ?
C32 H32B 0.9600 . ?
C32 H32C 0.9600 . ?
C33 C34 1.477(8) . ?
C34 C35 1.398(8) . ?
C34 C39 1.377(8) . ?
C35 H35 0.9300 . ?
C35 C36 1.390(8) . ?
C36 H36 0.9300 . ?
C36 C37 1.387(8) . ?
C37 H37 0.9300 . ?
C37 C38 1.387(8) . ?
C38 C39 1.399(8) . ?
C38 C40 1.460(8) . ?
C39 H39 0.9300 . ?
C41 H41A 0.9700 . ?
C41 H41B 0.9700 . ?
C41 C42 1.515(8) . ?
C42 H42 0.9800 . ?
C42 C43 1.533(11) . ?
C42 C44 1.525(11) . ?
C43 H43A 0.9600 . ?
C43 H43B 0.9600 . ?
C43 H43C 0.9600 . ?
C44 H44A 0.9600 . ?
C44 H44B 0.9600 . ?
C44 H44C 0.9600 . ?
C45 C46 1.465(7) . ?
C47 H47 0.9300 . ?
C47 C48 1.366(8) . ?
C48 H48 0.9300 . ?
C49 H49 0.9300 . ?
C49 C50 1.369(10) . ?
C50 H50 0.9300 . ?
C51 C52 1.452(8) . ?
C53 H53A 0.9700 . ?
C53 H53B 0.9700 . ?
C53 C54 1.548(9) . ?
C54 H54 0.9800 . ?
C54 C55 1.518(10) . ?
C54 C56 1.554(12) . ?
C55 H55A 0.9600 . ?
C55 H55B 0.9600 . ?
C55 H55C 0.9600 . ?
C56 H56A 0.9600 . ?
C56 H56B 0.9600 . ?
C56 H56C 0.9600 . ?
C57 C58 1.475(7) . ?
C58 C59 1.383(8) . ?
C58 C63 1.402(8) . ?
C59 H59 0.9300 . ?
C59 C60 1.389(9) . ?
C60 H60 0.9300 . ?
C60 C61 1.395(8) . ?
C61 H61 0.9300 . ?
C61 C62 1.387(7) . ?
C62 C63 1.382(8) . ?
C62 C64 1.486(7) . ?
C63 H63 0.9300 . ?
C65 H65A 0.9700 . ?
C65 H65B 0.9700 . ?
C65 H65C 0.9700 . ?
C65 H65D 0.9700 . ?
C65 C66 1.560(11) . ?
C65 C69 1.39(2) . ?
C66 H66 0.9800 . ?
C66 C67 1.548(13) . ?
C66 C68 1.514(14) . ?
C67 H67A 0.9600 . ?
C67 H67B 0.9600 . ?
C67 H67C 0.9600 . ?
C68 H68A 0.9600 . ?
C68 H68B 0.9600 . ?
C68 H68C 0.9600 . ?
C69 H69 0.9800 . ?
C69 C70 1.47(4) . ?
C69 C71 1.49(3) . ?
C70 H70A 0.9600 . ?
C70 H70B 0.9600 . ?
C70 H70C 0.9600 . ?
C71 H71A 0.9600 . ?
C71 H71B 0.9600 . ?
C71 H71C 0.9600 . ?
C72 C73 1.453(8) . ?
C74 H74 0.9300 . ?
C74 C75 1.350(8) . ?
C75 H75 0.9300 . ?
F11 B1 1.374(10) . ?
F12 B1 1.403(11) . ?
F13 B1 1.353(10) . ?
F14 B1 1.421(10) . ?
F21 B2 1.284(11) . ?
F22 B2 1.421(10) . ?
F23 B2 1.440(9) . ?
F24 B2 1.382(9) . ?
N101 C101 1.102(9) . ?
C102 H10A 0.9600 . ?
C102 H10B 0.9600 . ?
C102 H10C 0.9600 . ?
C102 C101 1.490(11) . ?

loop_
_platon_squeeze_void_nr
_platon_squeeze_void_average_x
_platon_squeeze_void_average_y
_platon_squeeze_void_average_z
_platon_squeeze_void_volume
_platon_squeeze_void_count_electrons
_platon_squeeze_void_content
1 -0.220 0.016 0.250 1918 522 ' '
2 0.240 0.590 0.750 1918 522 ' '
3 0.243 0.713 0.389 8 0 ' '
4 0.257 0.213 0.111 8 0 ' '
5 0.743 0.787 0.889 8 0 ' '
6 0.757 0.287 0.611 8 0 ' '
